data_7219787
loop_
_publ_author_name
'Kaur, Gurpreet'
'Choudhury, Angshuman Roy'

_publ_section_title
;
 A comprehensive understanding of the synthons involving C--H&#x22EF;F--C
 hydrogen bond(s) from structural and computational analyses
;
_journal_issue 15
_journal_name_full CrystEngComm
_journal_page_first 2949
_journal_paper_doi 10.1039/C5CE00215J
_journal_volume 17
_journal_year 2015
_chemical_formula_moiety 'C13 H7 F4 N'
_chemical_formula_sum 'C13 H7 F4 N'
_chemical_formula_weight 253.2
_space_group_IT_number 7
_symmetry_cell_setting monoclinic
_symmetry_Int_Tables_number 7
_symmetry_space_group_name_Hall 'P -2yac'
_symmetry_space_group_name_H-M 'P 1 n 1'
_atom_sites_solution_hydrogens geom
_atom_sites_solution_primary direct
_audit_creation_date 2015-01-29T10:27:59-00:00
_audit_creation_method 'WinGX routine CIF_UPDATE'
_audit_update_record
;
2015-01-29 deposited with the CCDC.
2015-03-09 downloaded from the CCDC.
;
_cell_angle_alpha 90
_cell_angle_beta 90.826(6)
_cell_angle_gamma 90
_cell_formula_units_Z 2
_cell_length_a 4.5622(6)
_cell_length_b 9.9940(12)
_cell_length_c 11.5383(12)
_cell_measurement_reflns_used 1753
_cell_measurement_temperature 100
_cell_measurement_theta_max 28.59
_cell_measurement_theta_min 2.7
_cell_volume 526.03(11)
_computing_cell_refinement 'SAINT v7.68A (Bruker, 2009)'
_computing_data_reduction 'SAINT v7.68A (Bruker, 2009)'
_computing_molecular_graphics 'Olex2 (Dolomanov et al., 2009)'
_computing_publication_material 'Olex2 (Dolomanov et al., 2009)'
_computing_structure_refinement 'ShelXL (Sheldrick, 2008)'
_computing_structure_solution 'ShelXS (Sheldrick, 2008)'
_diffrn_ambient_temperature 100
_diffrn_measured_fraction_theta_full 0.99
_diffrn_measured_fraction_theta_max 0.99
_diffrn_measurement_device_type 'Bruker APEX-II CCD'
_diffrn_measurement_method '\f and \w scans'
_diffrn_radiation_monochromator graphite
_diffrn_radiation_type MoK\a
_diffrn_radiation_wavelength 0.71073
_diffrn_reflns_av_R_equivalents 0.0099
_diffrn_reflns_Laue_measured_fraction_full 0.99
_diffrn_reflns_Laue_measured_fraction_max 0.99
_diffrn_reflns_limit_h_max 5
_diffrn_reflns_limit_h_min -5
_diffrn_reflns_limit_k_max 11
_diffrn_reflns_limit_k_min -11
_diffrn_reflns_limit_l_max 13
_diffrn_reflns_limit_l_min -13
_diffrn_reflns_number 2281
_diffrn_reflns_point_group_measured_fraction_full 0.734
_diffrn_reflns_point_group_measured_fraction_max 0.733
_diffrn_reflns_theta_full 25
_diffrn_reflns_theta_max 25.026
_diffrn_reflns_theta_min 2.696
_diffrn_standards_number 0
_exptl_absorpt_coefficient_mu 0.144
_exptl_absorpt_correction_T_max 0.7458
_exptl_absorpt_correction_T_min 0.6856
_exptl_absorpt_correction_type multi-scan
_exptl_absorpt_process_details
;
        SADABS-2008/1 (Bruker,2008) was used for absorption correction.
        wR2(int) was 0.0374 before and 0.0257 after correction.
        The Ratio of minimum to maximum transmission is 0.9193.
        The \l/2 correction factor is 0.0015.
;
_exptl_crystal_colour 'clear light colourless'
_exptl_crystal_density_diffrn 1.599
_exptl_crystal_description block
_exptl_crystal_F_000 256
_exptl_crystal_size_max 0.4
_exptl_crystal_size_mid 0.3
_exptl_crystal_size_min 0.2
_refine_diff_density_max 0.158
_refine_diff_density_min -0.166
_refine_diff_density_rms 0.037
_refine_ls_extinction_method none
_refine_ls_goodness_of_fit_ref 1.078
_refine_ls_hydrogen_treatment constr
_refine_ls_matrix_type full
_refine_ls_number_parameters 163
_refine_ls_number_reflns 1365
_refine_ls_number_restraints 2
_refine_ls_restrained_S_all 1.077
_refine_ls_R_factor_all 0.0274
_refine_ls_R_factor_gt 0.0268
_refine_ls_shift/su_max 0
_refine_ls_shift/su_mean 0
_refine_ls_structure_factor_coef Fsqd
_refine_ls_weighting_details 'w=1/[\s^2^(Fo^2^)+(0.0480P)^2^+0.0783P] where P=(Fo^2^+2Fc^2^)/3'
_refine_ls_weighting_scheme calc
_refine_ls_wR_factor_gt 0.0717
_refine_ls_wR_factor_ref 0.0722
_reflns_number_gt 1335
_reflns_number_total 1365
_reflns_threshold_expression 'I > 2\s(I)'
_cod_data_source_file c5ce00215j2.cif
_cod_data_source_block 52
_cod_depositor_comments 'Adding full bibliography for 7219787--7219816.cif.'
_cod_database_code 7219787

loop_
_symmetry_equiv_pos_as_xyz
'x, y, z'
'x+1/2, -y, z+1/2'

loop_
_atom_site_label
_atom_site_type_symbol
_atom_site_fract_x
_atom_site_fract_y
_atom_site_fract_z
_atom_site_U_iso_or_equiv
_atom_site_adp_type
_atom_site_occupancy
_atom_site_calc_flag
C1 C 0.6082(5) 0.1626(3) 0.76934(19) 0.0184(5) Uani 1 d
H1 H 0.5502 0.1541 0.8477 0.022 Uiso 1 calc
C2 C 0.8225(5) 0.2661(2) 0.73919(19) 0.0178(5) Uani 1 d
C7 C 0.9067(6) 0.2849(3) 0.6240(2) 0.0188(5) Uani 1 d
H7 H 0.8268 0.2307 0.5638 0.023 Uiso 1 calc
C6 C 1.1066(5) 0.3830(3) 0.6001(2) 0.0217(6) Uani 1 d
C5 C 1.2264(5) 0.4620(3) 0.6875(2) 0.0227(6) Uani 1 d
C4 C 1.1483(5) 0.4444(3) 0.8007(2) 0.0236(6) Uani 1 d
H4 H 1.2321 0.4982 0.8604 0.028 Uiso 1 calc
C3 C 0.9435(6) 0.3457(2) 0.8264(2) 0.0218(6) Uani 1 d
H3 H 0.8858 0.3327 0.9044 0.026 Uiso 1 calc
C8 C 0.2939(5) -0.0138(2) 0.72787(19) 0.0169(5) Uani 1 d
C13 C 0.1912(5) -0.0988(3) 0.6409(2) 0.0191(6) Uani 1 d
C12 C -0.0100(5) -0.1980(3) 0.6616(2) 0.0211(5) Uani 1 d
C11 C -0.1191(5) -0.2190(2) 0.7709(2) 0.0204(5) Uani 1 d
H11 H -0.2579 -0.2877 0.7851 0.025 Uiso 1 calc
C10 C -0.0185(5) -0.1359(2) 0.8595(2) 0.0199(5) Uani 1 d
H10 H -0.0899 -0.1484 0.9356 0.024 Uiso 1 calc
C9 C 0.1825(5) -0.0359(3) 0.83934(19) 0.0199(5) Uani 1 d
H9 H 0.247 0.0191 0.9018 0.024 Uiso 1 calc
N1 N 0.4980(4) 0.0840(2) 0.69398(17) 0.0187(5) Uani 1 d
F2 F 1.1920(3) 0.40492(16) 0.49030(13) 0.0319(4) Uani 1 d
F1 F 1.4259(3) 0.55568(15) 0.65836(14) 0.0305(4) Uani 1 d
F4 F 0.2913(3) -0.08539(15) 0.53169(12) 0.0296(4) Uani 1 d
F3 F -0.0995(4) -0.27541(15) 0.57136(13) 0.0326(4) Uani 1 d

loop_
_atom_site_aniso_label
_atom_site_aniso_U_11
_atom_site_aniso_U_22
_atom_site_aniso_U_33
_atom_site_aniso_U_23
_atom_site_aniso_U_13
_atom_site_aniso_U_12
C1 0.0177(12) 0.0221(13) 0.0154(10) 0.0020(10) -0.0003(9) 0.0007(10)
C2 0.0153(13) 0.0173(12) 0.0205(12) 0.0006(10) -0.0015(10) 0.0022(10)
C7 0.0167(12) 0.0207(14) 0.0191(11) -0.0015(10) -0.0006(10) 0.0017(10)
C6 0.0215(14) 0.0236(15) 0.0201(12) 0.0015(11) 0.0051(10) 0.0043(11)
C5 0.0153(12) 0.0173(14) 0.0357(14) 0.0008(11) 0.0012(10) -0.0021(11)
C4 0.0216(14) 0.0224(14) 0.0267(13) -0.0063(11) -0.0042(11) -0.0011(11)
C3 0.0227(14) 0.0224(14) 0.0204(12) 0.0000(10) 0.0004(10) 0.0010(11)
C8 0.0145(12) 0.0175(12) 0.0187(12) 0.0008(10) -0.0008(9) 0.0013(10)
C13 0.0210(13) 0.0245(15) 0.0117(11) 0.0017(9) 0.0023(9) 0.0006(11)
C12 0.0225(14) 0.0224(13) 0.0183(11) -0.0039(11) -0.0044(10) -0.0019(11)
C11 0.0196(13) 0.0187(13) 0.0231(12) 0.0035(10) 0.0015(10) 0.0000(10)
C10 0.0184(13) 0.0233(14) 0.0180(11) 0.0030(10) 0.0026(10) 0.0017(10)
C9 0.0203(12) 0.0231(15) 0.0164(12) -0.0017(10) 0.0006(9) 0.0009(11)
N1 0.0164(11) 0.0199(10) 0.0197(10) 0.0007(9) 0.0008(8) 0.0004(9)
F2 0.0377(9) 0.0340(9) 0.0244(8) 0.0019(7) 0.0095(7) -0.0083(7)
F1 0.0261(8) 0.0242(8) 0.0415(8) -0.0008(7) 0.0054(7) -0.0094(7)
F4 0.0382(10) 0.0372(9) 0.0135(7) -0.0018(7) 0.0044(6) -0.0153(7)
F3 0.0418(10) 0.0353(9) 0.0208(7) -0.0058(7) -0.0009(6) -0.0174(8)

loop_
_atom_type_symbol
_atom_type_description
_atom_type_scat_dispersion_real
_atom_type_scat_dispersion_imag
_atom_type_scat_source
C C 0.0033 0.0016 'International Tables Vol C Tables 4.2.6.8 and 6.1.1.4'
H H 0 0 'International Tables Vol C Tables 4.2.6.8 and 6.1.1.4'
F F 0.0171 0.0103 'International Tables Vol C Tables 4.2.6.8 and 6.1.1.4'
N N 0.0061 0.0033 'International Tables Vol C Tables 4.2.6.8 and 6.1.1.4'

loop_
_geom_angle_atom_site_label_1
_geom_angle_atom_site_label_2
_geom_angle_atom_site_label_3
_geom_angle
C2 C1 H1 118.9
N1 C1 H1 118.9
N1 C1 C2 122.1(2)
C7 C2 C1 120.8(2)
C3 C2 C1 119.3(2)
C3 C2 C7 119.9(2)
C2 C7 H7 120.7
C6 C7 C2 118.7(2)
C6 C7 H7 120.7
C7 C6 C5 121.1(2)
F2 C6 C7 120.5(2)
F2 C6 C5 118.3(2)
C4 C5 C6 121.0(2)
F1 C5 C6 118.3(2)
F1 C5 C4 120.7(2)
C5 C4 H4 120.7
C5 C4 C3 118.6(2)
C3 C4 H4 120.7
C2 C3 C4 120.7(2)
C2 C3 H3 119.6
C4 C3 H3 119.6
C13 C8 C9 116.2(2)
C13 C8 N1 116.13(19)
C9 C8 N1 127.7(2)
C12 C13 C8 122.3(2)
F4 C13 C8 119.8(2)
F4 C13 C12 118.0(2)
C13 C12 C11 121.3(2)
F3 C12 C13 118.2(2)
F3 C12 C11 120.5(2)
C12 C11 H11 121.2
C12 C11 C10 117.5(2)
C10 C11 H11 121.2
C11 C10 H10 119.2
C9 C10 C11 121.5(2)
C9 C10 H10 119.2
C8 C9 H9 119.4
C10 C9 C8 121.2(2)
C10 C9 H9 119.4
C1 N1 C8 119.71(19)

loop_
_geom_bond_atom_site_label_1
_geom_bond_atom_site_label_2
_geom_bond_distance
C1 H1 0.95
C1 C2 1.469(3)
C1 N1 1.270(3)
C2 C7 1.401(3)
C2 C3 1.391(3)
C7 H7 0.95
C7 C6 1.370(4)
C6 C5 1.386(4)
C6 F2 1.348(3)
C5 C4 1.370(4)
C5 F1 1.352(3)
C4 H4 0.95
C4 C3 1.393(4)
C3 H3 0.95
C8 C13 1.391(3)
C8 C9 1.407(3)
C8 N1 1.409(3)
C13 C12 1.375(4)
C13 F4 1.353(3)
C12 C11 1.378(3)
C12 F3 1.355(3)
C11 H11 0.95
C11 C10 1.390(4)
C10 H10 0.95
C10 C9 1.379(4)
C9 H9 0.95
